data_4123975
loop_
_publ_author_name
'Wang, C.'
'Li, Y.-Q.'
'Bu Xianhui'
'Zheng, N.-F.'
'Zivkovic, O.'
'Yang, C.-S.'
'Feng, P.-Y.'

_publ_section_title
;
 Three-dimensional superlattices built from (M4 In16 S33)(10-) (M = Mn,
 Co, Zn, Cd) supertetrahedral clusters
;
_journal_name_full 'Journal of the American Chemical Society'
_journal_page_first 11506
_journal_page_last 11507
_journal_volume 123
_journal_year 2001
_chemical_formula_sum 'In16 S33 Zn4'
_chemical_name_systematic '(Zn4 In16 S33) ((C5 H9 N H)2 (C H2)3)'
_space_group_IT_number 122
_symmetry_space_group_name_Hall 'I -4 2bw'
_symmetry_space_group_name_H-M 'I -4 2 d'
_cell_angle_alpha 90
_cell_angle_beta 90
_cell_angle_gamma 90
_cell_formula_units_Z 8
_cell_length_a 41.811
_cell_length_b 41.811
_cell_length_c 16.685
_cell_volume 29168.045
_citation_journal_id_ASTM JACSAT
_cod_data_source_file Wang_JACSAT_2001_1106.cif
_cod_data_source_block In16S33Zn4
_cod_original_cell_volume 29168.04
_cod_database_code 4123975

loop_
_symmetry_equiv_pos_as_xyz
x,y,z
y,-x,-z
-x,-y,z
-y,x,-z
x,-y+1/2,-z+1/4
-y+1/2,-x,z+3/4
-x,y+1/2,-z+1/4
y+1/2,x,z+3/4
x+1/2,y+1/2,z+1/2
y+1/2,-x+1/2,-z+1/2
-x+1/2,-y+1/2,z+1/2
-y+1/2,x+1/2,-z+1/2
x+1/2,-y+1,-z+3/4
-y+1,-x+1/2,z+5/4
-x+1/2,y+1,-z+3/4
y+1,x+1/2,z+5/4

loop_
_atom_site_label
_atom_site_type_symbol
_atom_site_fract_x
_atom_site_fract_y
_atom_site_fract_z
_atom_site_occupancy
_atom_site_U_iso_or_equiv
S15 S-2 0.6237 0.3099 0.0599 1 0.0
In1 In+3 0.4569 0.2329 0.2315 1 0.0
S13 S-2 0.5546 0.3369 0.2185 1 0.0
S7 S-2 0.6236 0.3981 0.1462 1 0.0
S11 S-2 0.4233 0.2173 0.3417 1 0.0
In4 In+3 0.5249 0.3298 -0.0473 1 0.0
In8 In+3 0.6556 0.3786 0.259 1 0.0
S4 S-2 0.6921 0.3364 0.2134 1 0.0
S8 S-2 0.4923 0.3488 0.8428 1 0.0
S1 S-2 0.4217 0.25 0.125 1 0.0
S3 S-2 0.5574 0.3011 0.4374 1 0.0
S5 S-2 0.5582 0.374 -0.0041 1 0.0
S9 S-2 0.6838 0.4252 0.3106 1 0.0
S17 S-2 0.4908 0.1878 0.1843 1 0.0
S2 S-2 0.4921 0.2403 0.4997 1 0.0
In6 In+3 0.6585 0.2919 0.1732 1 0.0
S10 S-2 0.6241 0.3614 0.3749 1 0.0
S12 S-2 0.6246 0.2276 -0.0345 1 0.0
In7 In+3 0.4582 0.1962 0.4457 1 0.0
Zn2 Zn+2 0.5906 0.2674 0.0166 1 0.0
S18 S-2 0.5577 0.25 0.125 1 0.0
In2 In+3 0.591 0.3183 0.3278 1 0.0
In3 In+3 0.5892 0.3544 0.1065 1 0.0
S16 S-2 0.4908 0.2777 0.2768 1 0.0
S14 S-2 0.5604 0.2859 -0.0935 1 0.0
Zn1 Zn+2 0.5245 0.2928 0.1691 1 0.0
In5 In+3 0.5247 0.2577 0.3879 1 0.0
S6 S-2 0.6932 0.25 0.125 1 0.0
